data_2206972
loop_
_publ_author_name
'Zhong, Ping'
'Zhang, Xiao-Hong'
'Xiao, Hong-Ping'
'Hu, Mao-Lin'

_publ_section_title
5-(2,4-Dichlorobenzamido)-1-[2,6-dichloro-4-(trifluoromethyl)phenyl]-1<i>H</i>-pyrazole-3-carbonitrile
_journal_coeditor_code HG6237
_journal_issue 10
_journal_name_full 'Acta Crystallographica Section E'
_journal_page_first o3110
_journal_page_last o3111
_journal_paper_doi 10.1107/S1600536805027054
_journal_volume 61
_journal_year 2005
_chemical_formula_iupac 'C18 H7 Cl4 F3 N4 O'
_chemical_formula_moiety 'C18 H7 Cl4 F3 N4 O'
_chemical_formula_sum 'C18 H7 Cl4 F3 N4 O'
_chemical_formula_weight 494.08
_chemical_melting_point 505
_chemical_name_systematic
;
5-(2,4-Dichlorobenzamido)-1-[2,6-dichloro-4-(trifluoromethyl)phenyl]-
1H-pyrazole-3-carbonitrile
;
_space_group_IT_number 14
_symmetry_cell_setting monoclinic
_symmetry_space_group_name_Hall '-P 2yn'
_symmetry_space_group_name_H-M 'P 1 21/n 1'
_atom_sites_solution_hydrogens geom
_atom_sites_solution_primary direct
_atom_sites_solution_secondary difmap
_cell_angle_alpha 90.00
_cell_angle_beta 99.31(3)
_cell_angle_gamma 90.00
_cell_formula_units_Z 4
_cell_length_a 7.7760(11)
_cell_length_b 16.4530(16)
_cell_length_c 16.6220(16)
_cell_measurement_reflns_used 1812
_cell_measurement_temperature 298(2)
_cell_measurement_theta_max 24.26
_cell_measurement_theta_min 2.83
_cell_volume 2098.6(5)
_computing_cell_refinement 'SAINT (Bruker, 2002)'
_computing_data_collection 'SMART (Bruker, 2002)'
_computing_data_reduction SAINT
_computing_molecular_graphics 'SHELXTL (Bruker, 2002)'
_computing_publication_material SHELXL97
_computing_structure_refinement 'SHELXL97 (Sheldrick, 1997)'
_computing_structure_solution 'SHELXS97 (Sheldrick, 1997)'
_diffrn_ambient_temperature 298(2)
_diffrn_measured_fraction_theta_full 0.999
_diffrn_measured_fraction_theta_max 0.999
_diffrn_measurement_device_type 'Bruker APEX area-detector'
_diffrn_measurement_method '\f and \w'
_diffrn_radiation_monochromator graphite
_diffrn_radiation_source 'fine-focus sealed tube'
_diffrn_radiation_type MoK\a
_diffrn_radiation_wavelength 0.71073
_diffrn_reflns_av_R_equivalents 0.0231
_diffrn_reflns_av_sigmaI/netI 0.0325
_diffrn_reflns_limit_h_max 8
_diffrn_reflns_limit_h_min -9
_diffrn_reflns_limit_k_max 19
_diffrn_reflns_limit_k_min -17
_diffrn_reflns_limit_l_max 19
_diffrn_reflns_limit_l_min -18
_diffrn_reflns_number 10608
_diffrn_reflns_theta_full 25.20
_diffrn_reflns_theta_max 25.20
_diffrn_reflns_theta_min 1.75
_diffrn_standards_number 0
_exptl_absorpt_coefficient_mu 0.608
_exptl_absorpt_correction_T_max 0.9037
_exptl_absorpt_correction_T_min 0.8154
_exptl_absorpt_correction_type multi-scan
_exptl_absorpt_process_details '(SADABS; Bruker, 2002)'
_exptl_crystal_colour Colorless
_exptl_crystal_density_diffrn 1.564
_exptl_crystal_density_method 'not measured'
_exptl_crystal_description Block
_exptl_crystal_F_000 984
_exptl_crystal_size_max 0.35
_exptl_crystal_size_mid 0.27
_exptl_crystal_size_min 0.17
_refine_diff_density_max 1.019
_refine_diff_density_min -0.689
_refine_ls_extinction_method none
_refine_ls_goodness_of_fit_ref 1.070
_refine_ls_hydrogen_treatment constr
_refine_ls_matrix_type full
_refine_ls_number_parameters 271
_refine_ls_number_reflns 3779
_refine_ls_number_restraints 0
_refine_ls_restrained_S_all 1.070
_refine_ls_R_factor_all 0.1055
_refine_ls_R_factor_gt 0.0925
_refine_ls_shift/su_max 0.000
_refine_ls_shift/su_mean 0.000
_refine_ls_structure_factor_coef Fsqd
_refine_ls_weighting_details 'calc w = 1/[\s^2^(Fo^2^)+(0.1073P)^2^+5.2953P] where P = (Fo^2^+2Fc^2^)/3'
_refine_ls_weighting_scheme calc
_refine_ls_wR_factor_gt 0.2336
_refine_ls_wR_factor_ref 0.2440
_reflns_number_gt 3196
_reflns_number_total 3779
_reflns_threshold_expression I>2\s(I)
_cod_data_source_file hg6237.cif
_cod_data_source_block I
_cod_depositor_comments
;
The following automatic conversions were performed:
'_symmetry_cell_setting' value 'Monoclinic' changed to 'monoclinic'
according to '/home/saulius/struct/CIF-dictionaries/cif_core.dic'
dictionary named 'cif_core.dic' version 2.4.1 from 2010-06-29.

Automatic conversion script
Id: cif_fix_enum 1527 2010-12-29 10:47:43Z saulius 

The following automatic conversions were performed:

'_symmetry_cell_setting' value 'Monoclinic' changed to 'monoclinic'
according to /home/saulius/struct/CIF-dictionaries/cif_core.dic
dictionary named 'cif_core.dic' version 2.4.1 from 2010-06-29.

Automatic conversion script
Id: cif_fix_values 1715 2011-07-08 13:25:40Z adriana 
;
_cod_original_sg_symbol_H-M 'P 21/n'
_cod_database_code 2206972
_cod_database_fobs_code 2206972

loop_
_symmetry_equiv_pos_as_xyz
'x, y, z'
'-x+1/2, y+1/2, -z+1/2'
'-x, -y, -z'
'x-1/2, -y-1/2, z-1/2'

loop_
_atom_site_label
_atom_site_fract_x
_atom_site_fract_y
_atom_site_fract_z
_atom_site_U_iso_or_equiv
_atom_site_adp_type
_atom_site_calc_flag
_atom_site_refinement_flags
_atom_site_occupancy
_atom_site_type_symbol
Cl1 0.85543(18) 0.91195(11) 0.22140(10) 0.0767(5) Uani d . 1 Cl
Cl2 0.3192(2) 0.72751(11) 0.27660(11) 0.0820(5) Uani d . 1 Cl
Cl3 0.9410(4) 0.73550(16) 0.05278(14) 0.1392(12) Uani d . 1 Cl
Cl4 0.7241(3) 0.49917(13) -0.15813(9) 0.0939(7) Uani d . 1 Cl
O1 0.9513(6) 0.5777(3) 0.2392(2) 0.0816(14) Uani d . 1 O
F1 0.0914(11) 0.9348(5) 0.0479(6) 0.237(5) Uani d . 1 F
F2 0.1704(16) 1.0236(5) 0.1032(6) 0.261(6) Uani d . 1 F
F3 0.2869(10) 0.9906(9) 0.0181(6) 0.335(9) Uani d . 1 F
N1 0.6910(5) 0.7792(2) 0.3001(2) 0.0449(9) Uani d . 1 N
N2 0.7298(6) 0.8052(3) 0.3781(2) 0.0504(10) Uani d . 1 N
N3 0.9928(7) 0.7688(3) 0.5611(3) 0.0726(15) Uani d . 1 N
N4 0.7663(6) 0.6815(3) 0.2071(2) 0.0544(11) Uani d . 1 N
H4 0.6938 0.7041 0.1691 0.065 Uiso calc R 1 H
C1 0.2354(10) 0.9653(5) 0.0729(5) 0.085(2) Uani d . 1 C
C2 0.3539(7) 0.9168(3) 0.1324(3) 0.0535(13) Uani d . 1 C
C3 0.2871(6) 0.8542(3) 0.1729(3) 0.0527(13) Uani d . 1 C
H3 0.1683 0.8429 0.1631 0.063 Uiso calc R 1 H
C4 0.3983(6) 0.8088(3) 0.2280(3) 0.0469(11) Uani d . 1 C
C5 0.5741(6) 0.8257(3) 0.2430(2) 0.0393(10) Uani d . 1 C
C6 0.6372(6) 0.8890(3) 0.2017(3) 0.0454(11) Uani d . 1 C
C7 0.5268(7) 0.9348(3) 0.1460(3) 0.0516(12) Uani d . 1 C
H7 0.5700 0.9772 0.1182 0.062 Uiso calc R 1 H
C8 0.8497(6) 0.7522(3) 0.4112(3) 0.0454(11) Uani d . 1 C
C9 0.8913(7) 0.6949(3) 0.3565(3) 0.0517(12) Uani d . 1 C
H9 0.9725 0.6531 0.3661 0.062 Uiso calc R 1 H
C10 0.7853(6) 0.7139(3) 0.2845(3) 0.0436(11) Uani d . 1 C
C11 0.9263(7) 0.7620(3) 0.4954(3) 0.0549(13) Uani d . 1 C
C12 0.8574(7) 0.6152(3) 0.1881(3) 0.0531(12) Uani d . 1 C
C13 0.8246(7) 0.5903(3) 0.1004(3) 0.0507(12) Uani d . 1 C
C14 0.8574(8) 0.6381(4) 0.0366(3) 0.0651(15) Uani d . 1 C
C15 0.8280(9) 0.6100(4) -0.0433(3) 0.0728(17) Uani d . 1 C
H15 0.8531 0.6426 -0.0856 0.087 Uiso calc R 1 H
C16 0.7623(7) 0.5346(4) -0.0585(3) 0.0573(14) Uani d . 1 C
C17 0.7324(10) 0.4848(4) 0.0033(4) 0.0770(18) Uani d . 1 C
H17 0.6906 0.4323 -0.0076 0.092 Uiso calc R 1 H
C18 0.7651(10) 0.5136(3) 0.0823(3) 0.0734(18) Uani d . 1 C
H18 0.7458 0.4794 0.1245 0.088 Uiso calc R 1 H

loop_
_atom_site_aniso_label
_atom_site_aniso_U_11
_atom_site_aniso_U_22
_atom_site_aniso_U_33
_atom_site_aniso_U_12
_atom_site_aniso_U_13
_atom_site_aniso_U_23
Cl1 0.0423(7) 0.1033(13) 0.0825(11) -0.0104(7) 0.0046(7) 0.0070(9)
Cl2 0.0810(11) 0.0840(11) 0.0812(11) -0.0192(8) 0.0142(8) 0.0197(9)
Cl3 0.215(3) 0.1225(18) 0.0915(15) -0.102(2) 0.0596(17) -0.0308(13)
Cl4 0.1062(14) 0.1224(16) 0.0481(9) 0.0302(11) -0.0022(8) -0.0317(9)
O1 0.110(3) 0.086(3) 0.044(2) 0.052(3) -0.003(2) 0.001(2)
F1 0.172(6) 0.208(8) 0.267(10) -0.032(6) -0.153(7) 0.126(7)
F2 0.332(12) 0.166(7) 0.226(9) 0.162(8) -0.128(9) -0.013(7)
F3 0.158(6) 0.65(2) 0.216(8) 0.207(10) 0.090(6) 0.340(13)
N1 0.050(2) 0.054(2) 0.0269(18) 0.0114(18) -0.0046(16) -0.0026(16)
N2 0.062(3) 0.061(3) 0.0250(18) 0.007(2) -0.0003(17) -0.0046(17)
N3 0.092(4) 0.086(4) 0.031(2) -0.014(3) -0.016(2) 0.011(2)
N4 0.066(3) 0.061(3) 0.032(2) 0.023(2) -0.0080(18) -0.0019(18)
C1 0.082(5) 0.091(5) 0.069(4) 0.032(4) -0.024(4) 0.020(4)
C2 0.057(3) 0.060(3) 0.040(3) 0.014(2) -0.003(2) 0.000(2)
C3 0.036(2) 0.074(3) 0.045(3) 0.005(2) -0.004(2) -0.004(2)
C4 0.051(3) 0.051(3) 0.038(2) 0.002(2) 0.005(2) -0.003(2)
C5 0.043(2) 0.047(2) 0.026(2) 0.008(2) -0.0006(17) -0.0060(18)
C6 0.040(2) 0.056(3) 0.039(2) 0.002(2) 0.0005(19) -0.003(2)
C7 0.058(3) 0.057(3) 0.039(3) 0.004(2) 0.005(2) 0.007(2)
C8 0.054(3) 0.051(3) 0.027(2) 0.000(2) -0.0066(19) 0.0018(19)
C9 0.057(3) 0.053(3) 0.040(3) 0.013(2) -0.008(2) 0.003(2)
C10 0.051(3) 0.048(3) 0.030(2) 0.006(2) -0.0007(19) -0.0022(19)
C11 0.070(3) 0.054(3) 0.037(3) -0.007(3) -0.002(2) 0.004(2)
C12 0.061(3) 0.058(3) 0.039(3) 0.015(3) 0.002(2) -0.003(2)
C13 0.054(3) 0.055(3) 0.042(3) 0.015(2) 0.006(2) -0.003(2)
C14 0.072(4) 0.073(4) 0.052(3) -0.016(3) 0.018(3) -0.008(3)
C15 0.085(4) 0.091(5) 0.046(3) -0.011(4) 0.022(3) -0.002(3)
C16 0.054(3) 0.074(4) 0.042(3) 0.019(3) 0.003(2) -0.016(3)
C17 0.115(5) 0.055(3) 0.059(4) 0.008(3) 0.008(3) -0.013(3)
C18 0.124(6) 0.050(3) 0.046(3) 0.011(3) 0.013(3) 0.002(2)

loop_
_atom_type_symbol
_atom_type_description
_atom_type_scat_dispersion_real
_atom_type_scat_dispersion_imag
_atom_type_scat_source
C C 0.0033 0.0016 'International Tables Vol C Tables 4.2.6.8 and 6.1.1.4'
H H 0.0000 0.0000 'International Tables Vol C Tables 4.2.6.8 and 6.1.1.4'
N N 0.0061 0.0033 'International Tables Vol C Tables 4.2.6.8 and 6.1.1.4'
O O 0.0106 0.0060 'International Tables Vol C Tables 4.2.6.8 and 6.1.1.4'
F F 0.0171 0.0103 'International Tables Vol C Tables 4.2.6.8 and 6.1.1.4'
Cl Cl 0.1484 0.1585 'International Tables Vol C Tables 4.2.6.8 and 6.1.1.4'

loop_
_geom_angle_atom_site_label_1
_geom_angle_atom_site_label_2
_geom_angle_atom_site_label_3
_geom_angle
_geom_angle_publ_flag
C10 N1 N2 113.1(4) yes
C10 N1 C5 127.4(4) yes
N2 N1 C5 119.2(4) yes
C8 N2 N1 102.9(4) yes
C12 N4 C10 122.9(4) ?
C12 N4 H4 118.5 ?
C10 N4 H4 118.5 ?
F3 C1 F2 105.4(11) yes
F3 C1 F1 107.4(9) ?
F2 C1 F1 92.5(9) ?
F3 C1 C2 118.4(7) ?
F2 C1 C2 113.7(7) ?
F1 C1 C2 116.1(7) ?
C7 C2 C3 121.6(5) yes
C7 C2 C1 119.2(6) yes
C3 C2 C1 119.2(6) ?
C4 C3 C2 119.1(5) ?
C4 C3 H3 120.5 ?
C2 C3 H3 120.5 ?
C3 C4 C5 120.7(5) yes
C3 C4 Cl2 120.0(4) ?
C5 C4 Cl2 119.3(4) ?
C4 C5 C6 118.9(4) ?
C4 C5 N1 121.3(4) ?
C6 C5 N1 119.7(4) yes
C7 C6 C5 120.9(4) ?
C7 C6 Cl1 119.7(4) ?
C5 C6 Cl1 119.4(3) ?
C2 C7 C6 118.9(5) yes
C2 C7 H7 120.5 ?
C6 C7 H7 120.5 ?
N2 C8 C9 113.4(4) yes
N2 C8 C11 118.8(4) ?
C9 C8 C11 127.8(5) ?
C10 C9 C8 104.2(4) yes
C10 C9 H9 127.9 ?
C8 C9 H9 127.9 ?
N1 C10 C9 106.4(4) ?
N1 C10 N4 120.5(4) yes
C9 C10 N4 133.1(4) yes
N3 C11 C8 177.3(7) ?
O1 C12 N4 121.8(5) yes
O1 C12 C13 122.6(5) ?
N4 C12 C13 115.5(4) yes
C18 C13 C14 117.3(5) yes
C18 C13 C12 117.8(5) ?
C14 C13 C12 124.8(5) ?
C13 C14 C15 121.5(6) ?
C13 C14 Cl3 121.4(4) ?
C15 C14 Cl3 117.1(5) yes
C16 C15 C14 119.0(6) ?
C16 C15 H15 120.5 ?
C14 C15 H15 120.5 ?
C15 C16 C17 121.1(5) ?
C15 C16 Cl4 119.3(5) ?
C17 C16 Cl4 119.6(5) ?
C16 C17 C18 118.9(6) yes
C16 C17 H17 120.6 ?
C18 C17 H17 120.6 ?
C13 C18 C17 122.2(6) yes
C13 C18 H18 118.9 ?
C17 C18 H18 118.9 ?

loop_
_geom_bond_atom_site_label_1
_geom_bond_atom_site_label_2
_geom_bond_distance
_geom_bond_publ_flag
Cl1 C6 1.718(5) ?
Cl2 C4 1.726(5) ?
Cl3 C14 1.733(6) ?
Cl4 C16 1.735(5) ?
O1 C12 1.197(6) yes
F1 C1 1.235(10) yes
F2 C1 1.230(11) ?
F3 C1 1.132(9) ?
N1 C10 1.349(6) yes
N1 N2 1.352(5) yes
N1 C5 1.425(5) yes
N2 C8 1.330(6) yes
N3 C11 1.135(6) ?
N4 C12 1.366(6) yes
N4 C10 1.377(6) yes
N4 H4 0.8600 ?
C1 C2 1.473(7) yes
C2 C7 1.359(7) ?
C2 C3 1.377(8) ?
C3 C4 1.375(7) ?
C3 H3 0.9300 ?
C4 C5 1.378(7) ?
C5 C6 1.381(7) yes
C6 C7 1.380(7) ?
C7 H7 0.9300 ?
C8 C9 1.385(7) yes
C8 C11 1.439(6) ?
C9 C10 1.375(6) ?
C9 H9 0.9300 ?
C12 C13 1.496(7) ?
C13 C18 1.361(8) yes
C13 C14 1.377(8) yes
C14 C15 1.390(8) ?
C15 C16 1.350(9) ?
C15 H15 0.9300 ?
C16 C17 1.363(9) ?
C17 C18 1.380(8) ?
C17 H17 0.9300 ?
C18 H18 0.9300 ?

loop_
_geom_hbond_atom_site_label_D
_geom_hbond_atom_site_label_H
_geom_hbond_atom_site_label_A
_geom_hbond_site_symmetry_A
_geom_hbond_distance_DH
_geom_hbond_distance_HA
_geom_hbond_distance_DA
_geom_hbond_angle_DHA
N4 H4 N3 4_575 0.86 2.23 3.068(6) 166

loop_
_geom_torsion_atom_site_label_1
_geom_torsion_atom_site_label_2
_geom_torsion_atom_site_label_3
_geom_torsion_atom_site_label_4
_geom_torsion
_geom_torsion_publ_flag
C10 N1 N2 C8 -1.4(5) yes
C5 N1 N2 C8 -175.3(4) yes
F3 C1 C2 C7 32.5(15) ?
F2 C1 C2 C7 -92.0(11) ?
F1 C1 C2 C7 162.4(9) yes
F3 C1 C2 C3 -147.4(12) ?
F2 C1 C2 C3 88.2(11) ?
F1 C1 C2 C3 -17.4(12) ?
C7 C2 C3 C4 -0.3(8) yes
C1 C2 C3 C4 179.6(6) ?
C2 C3 C4 C5 0.4(7) ?
C2 C3 C4 Cl2 -177.5(4) ?
C3 C4 C5 C6 -0.2(7) ?
Cl2 C4 C5 C6 177.7(3) ?
C3 C4 C5 N1 179.9(4) yes
Cl2 C4 C5 N1 -2.2(6) ?
C10 N1 C5 C4 93.6(6) ?
N2 N1 C5 C4 -93.5(5) yes
C10 N1 C5 C6 -86.3(6) yes
N2 N1 C5 C6 86.6(5) yes
C4 C5 C6 C7 -0.1(7) ?
N1 C5 C6 C7 179.8(4) yes
C4 C5 C6 Cl1 178.7(4) ?
N1 C5 C6 Cl1 -1.4(6) ?
C3 C2 C7 C6 0.0(8) yes
C1 C2 C7 C6 -179.8(5) ?
C5 C6 C7 C2 0.2(7) ?
Cl1 C6 C7 C2 -178.6(4) ?
N1 N2 C8 C9 1.6(6) ?
N1 N2 C8 C11 178.5(4) ?
N2 C8 C9 C10 -1.2(6) ?
C11 C8 C9 C10 -177.8(5) ?
N2 N1 C10 C9 0.7(6) ?
C5 N1 C10 C9 174.0(5) ?
N2 N1 C10 N4 -177.7(4) yes
C5 N1 C10 N4 -4.4(8) ?
C8 C9 C10 N1 0.3(6) ?
C8 C9 C10 N4 178.4(5) ?
C12 N4 C10 N1 -179.5(5) yes
C12 N4 C10 C9 2.6(9) ?
N2 C8 C11 N3 -143(12) ?
C9 C8 C11 N3 33(13) ?
C10 N4 C12 O1 5.1(9) ?
C10 N4 C12 C13 -177.9(5) ?
O1 C12 C13 C18 55.2(8) ?
N4 C12 C13 C18 -121.8(6) ?
O1 C12 C13 C14 -121.8(7) ?
N4 C12 C13 C14 61.2(7) yes
C18 C13 C14 C15 1.2(9) ?
C12 C13 C14 C15 178.2(6) ?
C18 C13 C14 Cl3 -177.6(5) ?
C12 C13 C14 Cl3 -0.6(8) ?
C13 C14 C15 C16 1.4(10) ?
Cl3 C14 C15 C16 -179.7(5) yes
C14 C15 C16 C17 -3.0(10) ?
C14 C15 C16 Cl4 179.7(5) ?
C15 C16 C17 C18 2.0(10) ?
Cl4 C16 C17 C18 179.3(5) ?
C14 C13 C18 C17 -2.2(10) ?
C12 C13 C18 C17 -179.5(6) ?
C16 C17 C18 C13 0.7(11) yes

loop_
_cod_related_entry_id
_cod_related_entry_database
_cod_related_entry_code
1 ChemSpider 21128793
